data_4311917
loop_
_publ_author_name
'Eric Burkholder'
'Vladimir Golub'
'Charles J. O'Connor'
'Jon Zubieta'

_publ_contact_author_address
;Department of Chemistry
111 College Place
Syracuse University
Syracuse, NY 13244
;
_publ_contact_author_email jazubiet@syr.edu
_publ_contact_author_fax (315)443-4070
_publ_contact_author_name 'Jon Zubieta'
_publ_contact_author_phone (315)443-2547
_publ_section_title
;
 Solid-State Coordination Chemistry of the
 Oxomolybdate-Organodiphosphonate/Nickel-Organoimine System: Structural
 Influences of the Secondary Metal Coordination Cation and Diphosphonate
 Tether Lengths
;
_journal_name_full 'Inorganic Chemistry'
_journal_page_first 7014
_journal_page_last 7029
_journal_paper_doi 10.1021/ic049201k
_journal_volume 43
_journal_year 2004
_chemical_formula_sum 'C60 H56.75 Mo6 N12 Ni2 O31.5 P2'
_chemical_formula_weight 2204.92
_space_group_IT_number 33
_symmetry_cell_setting orthorhombic
_symmetry_Int_Tables_number 33
_symmetry_space_group_name_Hall 'P 2c -2n'
_symmetry_space_group_name_H-M 'P n a 21'
_atom_sites_solution_hydrogens geom
_atom_sites_solution_primary direct
_atom_sites_solution_secondary difmap
_audit_creation_method SHELXL-97
_cell_angle_alpha 90.00
_cell_angle_beta 90.00
_cell_angle_gamma 90.00
_cell_formula_units_Z 4
_cell_length_a 24.8493(9)
_cell_length_b 13.2818(5)
_cell_length_c 21.6657(8)
_cell_measurement_reflns_used 23684
_cell_measurement_temperature 90(2)
_cell_measurement_theta_max 31.51
_cell_measurement_theta_min 1.64
_cell_volume 7150.6(5)
_computing_cell_refinement 'Bruker SMART'
_computing_data_collection 'Bruker SMART'
_computing_data_reduction 'Bruker SAINT'
_computing_molecular_graphics 'Bruker SHELXTL and CrystalMaker'
_computing_publication_material 'Bruker SHELXTL'
_computing_structure_refinement 'SHELXL-97 (Sheldrick, 1997)'
_computing_structure_solution 'SHELXS-97 (Sheldrick, 1990)'
_diffrn_ambient_temperature 90(2)
_diffrn_detector_area_resol_mean 512
_diffrn_measured_fraction_theta_full 1.000
_diffrn_measured_fraction_theta_max 1.000
_diffrn_measurement_device_type 'P4 w/ APEX CCD detector'
_diffrn_measurement_method 'Phi and omega scans'
_diffrn_radiation_monochromator graphite
_diffrn_radiation_probe x-ray
_diffrn_radiation_type MoK\a
_diffrn_radiation_wavelength 0.71073
_diffrn_reflns_av_R_equivalents 0.1011
_diffrn_reflns_av_sigmaI/netI 0.1002
_diffrn_reflns_limit_h_max 36
_diffrn_reflns_limit_h_min -35
_diffrn_reflns_limit_k_max 19
_diffrn_reflns_limit_k_min -19
_diffrn_reflns_limit_l_max 31
_diffrn_reflns_limit_l_min -31
_diffrn_reflns_number 91340
_diffrn_reflns_theta_full 31.51
_diffrn_reflns_theta_max 31.51
_diffrn_reflns_theta_min 1.64
_diffrn_source 'fine-focus sealed tube'
_diffrn_standards_decay_% 0.001
_exptl_absorpt_coefficient_mu 1.675
_exptl_absorpt_correction_type multi-scan
_exptl_absorpt_process_details 'SADABS SHELXL-97 (Sheldrick, 1997)'
_exptl_crystal_colour orange
_exptl_crystal_density_diffrn 2.048
_exptl_crystal_density_method 'not measured'
_exptl_crystal_description block
_exptl_crystal_F_000 4363
_exptl_crystal_size_max 0.14
_exptl_crystal_size_mid 0.10
_exptl_crystal_size_min 0.10
_refine_diff_density_max 0.878
_refine_diff_density_min -1.055
_refine_diff_density_rms 0.187
_refine_ls_abs_structure_details 'Flack H D (1983), Acta Cryst. A39, 876-881'
_refine_ls_abs_structure_Flack 0.0(3)
_refine_ls_extinction_method none
_refine_ls_goodness_of_fit_ref 1.057
_refine_ls_hydrogen_treatment constr
_refine_ls_matrix_type full
_refine_ls_number_parameters 1038
_refine_ls_number_reflns 23684
_refine_ls_number_restraints 1
_refine_ls_restrained_S_all 1.057
_refine_ls_R_factor_all 0.0803
_refine_ls_R_factor_gt 0.0647
_refine_ls_shift/su_max 0.002
_refine_ls_shift/su_mean 0.001
_refine_ls_structure_factor_coef Fsqd
_refine_ls_weighting_details 'calc w=1/[\s^2^(Fo^2^)+(0.0401P)^2^+10.2436P] where P=(Fo^2^+2Fc^2^)/3'
_refine_ls_weighting_scheme calc
_refine_ls_wR_factor_gt 0.1116
_refine_ls_wR_factor_ref 0.1217
_reflns_number_gt 18471
_reflns_number_total 23684
_reflns_threshold_expression >2sigma(I)
_cod_data_source_file ic049201ksi20040618_041258.cif
_cod_data_source_block compound10
_cod_original_formula_sum 'C60 H56.75 Mo6 N12 Ni2 O31.50 P2'
_cod_database_code 4311917

loop_
_symmetry_equiv_pos_as_xyz
'x, y, z'
'-x, -y, z+1/2'
'x+1/2, -y+1/2, z'
'-x+1/2, y+1/2, z+1/2'

loop_
_atom_site_label
_atom_site_type_symbol
_atom_site_fract_x
_atom_site_fract_y
_atom_site_fract_z
_atom_site_U_iso_or_equiv
_atom_site_adp_type
_atom_site_occupancy
_atom_site_symmetry_multiplicity
_atom_site_calc_flag
_atom_site_refinement_flags
_atom_site_disorder_assembly
_atom_site_disorder_group
Mo1 Mo 0.88610(2) 0.44960(4) 0.62947(3) 0.01513(11) Uani 1 1 d . . .
Mo2 Mo 0.86654(2) 0.55984(4) 0.76632(3) 0.01262(10) Uani 1 1 d . . .
Mo3 Mo 0.73616(2) 0.59288(4) 0.79836(3) 0.01220(10) Uani 1 1 d . . .
Mo4 Mo 0.65251(2) 0.48382(4) 0.69858(3) 0.01298(10) Uani 1 1 d . . .
Mo5 Mo 0.69106(3) 0.23921(5) 0.62881(4) 0.02809(16) Uani 1 1 d . . .
Mo6 Mo 0.82231(4) 0.20873(6) 0.59967(3) 0.03596(19) Uani 1 1 d . . .
Ni1 Ni 0.00456(3) 0.71629(6) 0.94900(4) 0.01095(15) Uani 1 1 d . . .
Ni2 Ni 0.00903(4) 0.21695(6) 0.96899(5) 0.01802(19) Uani 1 1 d . . .
P1 P 0.77819(6) 0.36164(12) 0.73313(8) 0.0109(3) Uani 1 1 d . . .
P2 P 0.77333(7) 0.59273(13) 0.64230(8) 0.0132(3) Uani 1 1 d . . .
O1 O 0.73111(17) 0.4336(3) 0.7493(2) 0.0102(8) Uani 1 1 d . A .
O2 O 0.76420(18) 0.2953(3) 0.6779(2) 0.0138(9) Uani 1 1 d . A .
O3 O 0.83108(17) 0.4183(3) 0.71987(19) 0.0096(8) Uani 1 1 d . A .
O4 O 0.71791(16) 0.5443(3) 0.6338(2) 0.0134(9) Uani 1 1 d . . .
O5 O 0.78751(18) 0.6079(3) 0.7108(2) 0.0149(9) Uani 1 1 d . . .
O6 O 0.81464(18) 0.5308(3) 0.6071(2) 0.0169(10) Uani 1 1 d . . .
O7A O 0.7560(3) 0.1766(6) 0.5837(4) 0.016(2) Uani 0.576(16) 1 d P A 1
O7B O 0.7469(4) 0.1359(9) 0.6218(6) 0.020(4) Uani 0.424(16) 1 d P A 2
O8 O 0.67787(18) 0.6007(3) 0.7414(2) 0.0133(9) Uani 1 1 d . . .
O9 O 0.80528(18) 0.5406(3) 0.8184(2) 0.0143(9) Uani 1 1 d . . .
O10 O 0.89652(18) 0.5593(3) 0.6853(2) 0.0175(10) Uani 1 1 d . . .
O11 O 0.8436(2) 0.3401(4) 0.5880(2) 0.0217(11) Uani 1 1 d . A .
O12 O 0.66385(19) 0.3634(4) 0.6525(2) 0.0230(11) Uani 1 1 d . A .
O13 O 0.6460(3) 0.2114(7) 0.5732(4) 0.083(3) Uani 1 1 d . A .
O14 O 0.61449(19) 0.4350(4) 0.7568(2) 0.0242(11) Uani 1 1 d . . .
O15 O 0.70345(19) 0.5486(4) 0.8631(2) 0.0203(10) Uani 1 1 d . . .
O16 O 0.74488(19) 0.7190(3) 0.8130(2) 0.0181(10) Uani 1 1 d . . .
O17 O 0.88144(19) 0.6813(3) 0.7837(2) 0.0187(10) Uani 1 1 d . . .
O18 O 0.91295(19) 0.4901(3) 0.8061(2) 0.0185(10) Uani 1 1 d . . .
O19 O 0.92665(18) 0.3658(4) 0.6656(2) 0.0214(11) Uani 1 1 d . . .
O20 O 0.9229(2) 0.4919(4) 0.5687(2) 0.0219(11) Uani 1 1 d . . .
O21 O 0.8488(6) 0.1442(6) 0.5398(3) 0.133(5) Uani 1 1 d . A .
O22 O 0.8527(2) 0.1559(4) 0.6599(3) 0.0326(14) Uani 1 1 d . A .
O23 O 0.60514(19) 0.5376(3) 0.6516(2) 0.0171(10) Uani 1 1 d . . .
O24 O 0.6744(3) 0.1625(5) 0.6861(5) 0.087(4) Uani 1 1 d . A .
O25 O 0.7347(3) 0.3433(15) 0.5613(3) 0.176(8) Uani 1 1 d . A .
O90 O 0.70708(19) 0.4447(4) 0.5561(3) 0.0248(12) Uani 1 1 d . . .
O91 O 0.6532(2) 0.8177(4) 0.7585(3) 0.0374(14) Uani 1 1 d . . .
O92 O 0.0257(2) 0.4508(4) 0.8008(3) 0.0419(16) Uani 1 1 d . . .
O93 O 0.1063(2) 0.5027(4) 0.7169(3) 0.0362(14) Uani 1 1 d . . .
O94 O 0.6117(4) 0.4451(6) 0.5233(4) 0.069(2) Uani 1 1 d . . .
O95 O 0.8359(3) 0.8672(5) 0.8035(4) 0.064(2) Uani 1 1 d . . .
O96 O 0.8700(5) 0.0187(8) 0.4553(6) 0.023(3) Uani 0.40 1 d P . .
N1 N 0.0009(2) 0.7586(4) 0.8566(3) 0.0112(10) Uani 1 1 d . . .
N2 N 0.0075(2) 0.8662(4) 0.9563(3) 0.0132(11) Uani 1 1 d . . .
N3 N 0.0012(2) 0.7387(4) 1.0457(3) 0.0128(11) Uani 1 1 d . . .
N4 N -0.0772(2) 0.6808(4) 0.9499(2) 0.0121(10) Uani 1 1 d . . .
N5 N 0.0068(2) 0.5661(4) 0.9493(3) 0.0109(10) Uani 1 1 d . . .
N6 N 0.0864(2) 0.6869(4) 0.9352(2) 0.0143(11) Uani 1 1 d . . .
N7 N -0.0645(2) 0.2547(4) 1.0123(3) 0.0210(13) Uani 1 1 d . . .
N8 N 0.0102(2) 0.3691(4) 0.9653(3) 0.0148(11) Uani 1 1 d . . .
N9 N 0.0842(2) 0.2440(4) 0.9283(3) 0.0236(14) Uani 1 1 d . . .
N10 N 0.0412(2) 0.1755(4) 1.0547(3) 0.0185(12) Uani 1 1 d . . .
N11 N 0.0075(2) 0.0653(4) 0.9639(3) 0.0176(12) Uani 1 1 d . . .
N12 N -0.0242(2) 0.1931(4) 0.8816(3) 0.0190(12) Uani 1 1 d . . .
C1 C 0.0046(2) 0.6957(5) 0.8085(3) 0.0143(13) Uani 1 1 d . . .
H1 H -0.0026 0.6262 0.8150 0.017 Uiso 1 1 calc R . .
C2 C 0.0185(3) 0.7276(6) 0.7497(3) 0.0228(15) Uani 1 1 d . . .
H2 H 0.0201 0.6811 0.7164 0.027 Uiso 1 1 calc R . .
C3 C 0.0300(3) 0.8283(6) 0.7405(3) 0.0253(16) Uani 1 1 d . . .
H3 H 0.0407 0.8519 0.7009 0.030 Uiso 1 1 calc R . .
C4 C 0.0257(3) 0.8947(5) 0.7902(3) 0.0209(15) Uani 1 1 d . . .
H4 H 0.0341 0.9639 0.7850 0.025 Uiso 1 1 calc R . .
C5 C 0.0090(2) 0.8588(5) 0.8468(3) 0.0144(13) Uani 1 1 d . . .
C6 C 0.0039(3) 0.9191(4) 0.9035(3) 0.0144(13) Uani 1 1 d . . .
C7 C 0.0117(3) 0.9085(5) 1.0125(3) 0.0156(13) Uani 1 1 d . . .
C8 C 0.0007(3) 0.8377(5) 1.0628(3) 0.0130(12) Uani 1 1 d . . .
C9 C -0.0171(3) 0.8674(5) 1.1216(3) 0.0164(13) Uani 1 1 d . . .
H9 H -0.0170 0.9365 1.1329 0.020 Uiso 1 1 calc R . .
C10 C -0.0342(3) 0.7971(5) 1.1618(3) 0.0189(14) Uani 1 1 d . . .
H10 H -0.0470 0.8167 1.2014 0.023 Uiso 1 1 calc R . .
C11 C -0.0332(3) 0.6978(5) 1.1458(3) 0.0157(13) Uani 1 1 d . . .
H11 H -0.0448 0.6476 1.1741 0.019 Uiso 1 1 calc R . .
C12 C -0.0150(2) 0.6714(5) 1.0875(3) 0.0127(12) Uani 1 1 d . . .
H12 H -0.0141 0.6020 1.0768 0.015 Uiso 1 1 calc R . .
C13 C -0.1177(3) 0.7423(5) 0.9385(3) 0.0191(14) Uani 1 1 d . . .
H13 H -0.1101 0.8117 0.9323 0.023 Uiso 1 1 calc R . .
C14 C -0.1711(3) 0.7106(5) 0.9351(3) 0.0216(15) Uani 1 1 d . . .
H14 H -0.1992 0.7569 0.9263 0.026 Uiso 1 1 calc R . .
C15 C -0.1821(3) 0.6099(5) 0.9448(3) 0.0172(13) Uani 1 1 d . . .
H15 H -0.2181 0.5861 0.9441 0.021 Uiso 1 1 calc R . .
C16 C -0.1398(2) 0.5443(5) 0.9557(3) 0.0135(12) Uani 1 1 d . . .
H16 H -0.1465 0.4744 0.9613 0.016 Uiso 1 1 calc R . .
C17 C -0.0876(2) 0.5816(4) 0.9582(3) 0.0117(12) Uani 1 1 d . . .
C18 C -0.0392(2) 0.5179(4) 0.9649(3) 0.0113(12) Uani 1 1 d . . .
C19 C 0.0541(2) 0.5193(4) 0.9424(3) 0.0093(11) Uani 1 1 d . . .
C20 C 0.1005(3) 0.5873(5) 0.9383(3) 0.0123(12) Uani 1 1 d . . .
C21 C 0.1535(3) 0.5563(5) 0.9422(3) 0.0167(13) Uani 1 1 d . . .
H21 H 0.1622 0.4874 0.9487 0.020 Uiso 1 1 calc R . .
C22 C 0.1941(3) 0.6286(6) 0.9363(3) 0.0227(15) Uani 1 1 d . . .
H22 H 0.2309 0.6097 0.9385 0.027 Uiso 1 1 calc R . .
C23 C 0.1798(3) 0.7284(5) 0.9273(3) 0.0232(15) Uani 1 1 d . . .
H23 H 0.2067 0.7779 0.9203 0.028 Uiso 1 1 calc R . .
C24 C 0.1262(3) 0.7552(5) 0.9285(3) 0.0179(14) Uani 1 1 d . . .
H24 H 0.1169 0.8242 0.9245 0.022 Uiso 1 1 calc R . .
C25 C -0.0961(3) 0.1936(6) 1.0441(4) 0.034(2) Uani 1 1 d . . .
H25 H -0.0924 0.1230 1.0381 0.041 Uiso 1 1 calc R . .
C26 C -0.1340(3) 0.2272(6) 1.0853(5) 0.038(2) Uani 1 1 d . . .
H26 H -0.1567 0.1808 1.1062 0.046 Uiso 1 1 calc R . .
C27 C -0.1386(3) 0.3291(6) 1.0961(4) 0.035(2) Uani 1 1 d . . .
H27 H -0.1631 0.3538 1.1261 0.042 Uiso 1 1 calc R . .
C28 C -0.1068(3) 0.3954(6) 1.0623(3) 0.0215(15) Uani 1 1 d . . .
H28 H -0.1091 0.4662 1.0683 0.026 Uiso 1 1 calc R . .
C29 C -0.0719(3) 0.3546(5) 1.0199(3) 0.0161(13) Uani 1 1 d . . .
C30 C -0.0346(2) 0.4179(5) 0.9831(3) 0.0134(13) Uani 1 1 d . . .
C31 C 0.0525(3) 0.4126(5) 0.9399(3) 0.0127(12) Uani 1 1 d . . .
C32 C 0.0909(3) 0.3417(5) 0.9107(3) 0.0194(14) Uani 1 1 d . . .
C33 C 0.1261(3) 0.3683(6) 0.8645(4) 0.0277(17) Uani 1 1 d . . .
H33 H 0.1288 0.4360 0.8508 0.033 Uiso 1 1 calc R . .
C34 C 0.1578(3) 0.2923(8) 0.8383(5) 0.047(3) Uani 1 1 d . . .
H34 H 0.1822 0.3082 0.8059 0.057 Uiso 1 1 calc R . .
C35 C 0.1540(4) 0.1948(7) 0.8591(5) 0.046(3) Uani 1 1 d . . .
H35 H 0.1770 0.1435 0.8437 0.055 Uiso 1 1 calc R . .
C36 C 0.1161(3) 0.1742(6) 0.9027(5) 0.041(3) Uani 1 1 d . . .
H36 H 0.1120 0.1063 0.9157 0.049 Uiso 1 1 calc R . .
C37 C 0.0640(3) 0.2383(5) 1.0953(4) 0.0227(15) Uani 1 1 d . . .
H37 H 0.0611 0.3088 1.0886 0.027 Uiso 1 1 calc R . .
C38 C 0.0921(3) 0.2041(5) 1.1474(3) 0.0215(15) Uani 1 1 d . . .
H38 H 0.1068 0.2507 1.1760 0.026 Uiso 1 1 calc R . .
C39 C 0.0979(3) 0.1019(5) 1.1564(3) 0.0187(14) Uani 1 1 d . . .
H39 H 0.1171 0.0769 1.1911 0.022 Uiso 1 1 calc R . .
C40 C 0.0748(3) 0.0351(5) 1.1129(3) 0.0182(14) Uani 1 1 d . . .
H40 H 0.0791 -0.0356 1.1171 0.022 Uiso 1 1 calc R . .
C41 C 0.0459(3) 0.0753(5) 1.0643(3) 0.0161(13) Uani 1 1 d . . .
C42 C 0.0208(2) 0.0120(5) 1.0140(3) 0.0152(13) Uani 1 1 d . . .
C43 C -0.0049(3) 0.0235(5) 0.9100(3) 0.0168(14) Uani 1 1 d . . .
C44 C -0.0293(3) 0.0961(5) 0.8649(3) 0.0180(14) Uani 1 1 d . . .
C45 C -0.0581(3) 0.0653(5) 0.8143(4) 0.0254(17) Uani 1 1 d . . .
H45 H -0.0626 -0.0043 0.8056 0.030 Uiso 1 1 calc R . .
C46 C -0.0806(3) 0.1389(5) 0.7757(3) 0.0225(15) Uani 1 1 d . . .
H46 H -0.1002 0.1204 0.7398 0.027 Uiso 1 1 calc R . .
C47 C -0.0735(3) 0.2400(5) 0.7914(3) 0.0207(15) Uani 1 1 d . . .
H47 H -0.0873 0.2918 0.7656 0.025 Uiso 1 1 calc R . .
C48 C -0.0462(3) 0.2633(5) 0.8447(3) 0.0182(14) Uani 1 1 d . . .
H48 H -0.0426 0.3321 0.8559 0.022 Uiso 1 1 calc R . .
C49 C 0.7887(2) 0.2782(5) 0.7976(3) 0.0137(12) Uani 1 1 d . A .
C50 C 0.7870(3) 0.1751(5) 0.7884(3) 0.0186(14) Uani 1 1 d . . .
H50 H 0.7790 0.1491 0.7486 0.022 Uiso 1 1 calc R A .
C51 C 0.7972(3) 0.1086(5) 0.8379(4) 0.0251(17) Uani 1 1 d . A .
H51 H 0.7952 0.0378 0.8317 0.030 Uiso 1 1 calc R . .
C52 C 0.8100(3) 0.1472(6) 0.8956(4) 0.0322(19) Uani 1 1 d . . .
H52 H 0.8180 0.1029 0.9288 0.039 Uiso 1 1 calc R A .
C53 C 0.8110(3) 0.2509(6) 0.9048(3) 0.0284(17) Uani 1 1 d . A .
H53 H 0.8180 0.2775 0.9447 0.034 Uiso 1 1 calc R . .
C54 C 0.8020(3) 0.3144(5) 0.8561(3) 0.0182(14) Uani 1 1 d . . .
H54 H 0.8049 0.3850 0.8623 0.022 Uiso 1 1 calc R A .
C55 C 0.7736(3) 0.7183(5) 0.6095(3) 0.0161(13) Uani 1 1 d . . .
C56 C 0.7779(3) 0.7332(6) 0.5458(3) 0.0237(16) Uani 1 1 d . . .
H56 H 0.7802 0.6769 0.5190 0.028 Uiso 1 1 calc R . .
C57 C 0.7787(3) 0.8316(7) 0.5213(4) 0.035(2) Uani 1 1 d . . .
H57 H 0.7817 0.8423 0.4781 0.042 Uiso 1 1 calc R . .
C58 C 0.7750(3) 0.9124(6) 0.5616(4) 0.0310(19) Uani 1 1 d . . .
H58 H 0.7758 0.9791 0.5458 0.037 Uiso 1 1 calc R . .
C59 C 0.7704(3) 0.8974(5) 0.6240(4) 0.0255(16) Uani 1 1 d . . .
H59 H 0.7679 0.9537 0.6509 0.031 Uiso 1 1 calc R . .
C60 C 0.7692(3) 0.8022(5) 0.6477(4) 0.0242(16) Uani 1 1 d . . .
H60 H 0.7653 0.7931 0.6909 0.029 Uiso 1 1 calc R . .

loop_
_atom_site_aniso_label
_atom_site_aniso_U_11
_atom_site_aniso_U_22
_atom_site_aniso_U_33
_atom_site_aniso_U_23
_atom_site_aniso_U_13
_atom_site_aniso_U_12
Mo1 0.0122(2) 0.0191(3) 0.0141(3) 0.0047(2) 0.0037(2) 0.0036(2)
Mo2 0.0120(2) 0.0118(2) 0.0141(3) 0.0032(2) -0.0011(2) -0.0019(2)
Mo3 0.0138(2) 0.0108(2) 0.0120(2) -0.0009(2) -0.0003(2) 0.0011(2)
Mo4 0.0103(2) 0.0119(2) 0.0168(3) -0.0001(2) -0.0022(2) 0.00219(19)
Mo5 0.0246(3) 0.0228(3) 0.0368(4) -0.0193(3) -0.0179(3) 0.0122(3)
Mo6 0.0629(5) 0.0334(4) 0.0117(3) 0.0025(3) -0.0032(3) -0.0185(4)
Ni1 0.0132(4) 0.0058(3) 0.0139(4) 0.0008(3) -0.0014(3) -0.0008(3)
Ni2 0.0164(4) 0.0051(4) 0.0326(5) -0.0003(3) -0.0077(4) 0.0010(3)
P1 0.0102(7) 0.0102(7) 0.0124(8) 0.0004(6) 0.0000(6) 0.0000(6)
P2 0.0122(8) 0.0158(8) 0.0117(8) 0.0020(6) 0.0004(6) 0.0034(6)
O1 0.011(2) 0.0057(19) 0.014(2) 0.0005(16) -0.0011(16) 0.0011(15)
O2 0.013(2) 0.014(2) 0.015(2) 0.0012(17) 0.0002(17) 0.0034(17)
O3 0.0084(19) 0.011(2) 0.010(2) 0.0042(16) 0.0027(15) -0.0015(15)
O4 0.010(2) 0.013(2) 0.016(2) 0.0034(18) -0.0010(18) -0.0002(16)
O5 0.015(2) 0.015(2) 0.015(2) 0.0043(18) 0.0018(18) -0.0005(17)
O6 0.017(2) 0.021(2) 0.013(2) -0.0023(18) 0.0007(18) 0.0049(19)
O7A 0.014(4) 0.025(5) 0.008(4) 0.000(3) -0.001(3) 0.011(3)
O7B 0.017(6) 0.025(6) 0.018(7) -0.014(5) 0.015(5) -0.011(5)
O8 0.013(2) 0.009(2) 0.018(2) 0.0001(17) 0.0024(18) 0.0044(17)
O9 0.016(2) 0.015(2) 0.011(2) -0.0015(17) 0.0018(17) -0.0022(18)
O10 0.012(2) 0.021(2) 0.020(2) 0.0039(19) -0.0011(18) -0.0038(18)
O11 0.020(3) 0.023(3) 0.021(3) 0.001(2) -0.001(2) 0.000(2)
O12 0.014(2) 0.018(2) 0.036(3) -0.008(2) -0.006(2) 0.0020(19)
O13 0.031(4) 0.131(8) 0.086(6) -0.092(6) -0.025(4) 0.036(4)
O14 0.015(2) 0.032(3) 0.026(3) 0.009(2) 0.001(2) -0.001(2)
O15 0.017(2) 0.023(3) 0.021(3) -0.004(2) 0.007(2) 0.001(2)
O16 0.020(2) 0.014(2) 0.020(3) -0.0031(19) -0.0016(19) 0.0016(19)
O17 0.021(3) 0.015(2) 0.020(3) 0.0049(18) -0.0059(19) -0.0075(19)
O18 0.017(2) 0.021(2) 0.018(3) 0.006(2) -0.0022(19) -0.0003(19)
O19 0.010(2) 0.031(3) 0.023(3) 0.010(2) 0.0034(19) 0.008(2)
O20 0.018(3) 0.035(3) 0.013(2) 0.002(2) 0.0073(19) 0.003(2)
O21 0.340(17) 0.040(5) 0.019(4) -0.018(3) 0.062(7) -0.054(7)
O22 0.023(3) 0.034(3) 0.041(4) -0.013(3) -0.011(3) 0.013(2)
O23 0.017(2) 0.016(2) 0.019(2) 0.0006(18) -0.0085(18) 0.0004(18)
O24 0.052(5) 0.051(4) 0.159(9) 0.073(5) -0.065(5) -0.034(4)
O25 0.019(4) 0.50(3) 0.010(3) -0.020(8) 0.007(3) -0.056(8)
O90 0.006(2) 0.016(2) 0.053(4) -0.010(2) 0.010(2) -0.0019(18)
O91 0.034(3) 0.023(3) 0.055(4) 0.003(3) -0.012(3) 0.006(2)
O92 0.028(3) 0.024(3) 0.074(5) 0.006(3) -0.006(3) 0.005(2)
O93 0.029(3) 0.026(3) 0.053(4) -0.007(3) 0.000(3) 0.001(2)
O94 0.086(6) 0.046(5) 0.075(6) -0.023(4) 0.019(5) -0.003(4)
O95 0.078(6) 0.032(4) 0.083(6) -0.006(4) 0.016(5) 0.009(4)
O96 0.018(6) 0.011(5) 0.039(8) -0.009(5) -0.005(6) 0.010(5)
N1 0.010(2) 0.007(2) 0.016(3) 0.0013(19) -0.005(2) -0.0022(18)
N2 0.014(3) 0.008(2) 0.018(3) 0.000(2) -0.005(2) 0.0003(19)
N3 0.011(3) 0.008(2) 0.019(3) 0.001(2) 0.001(2) 0.0028(19)
N4 0.012(3) 0.012(2) 0.012(3) -0.001(2) -0.004(2) 0.0025(19)
N5 0.012(2) 0.011(2) 0.009(2) -0.005(2) -0.0016(19) -0.0041(19)
N6 0.015(3) 0.016(3) 0.012(3) 0.008(2) -0.002(2) -0.005(2)
N7 0.014(3) 0.016(3) 0.033(4) 0.004(3) -0.003(2) -0.006(2)
N8 0.012(2) 0.013(3) 0.020(3) 0.005(2) 0.000(2) 0.000(2)
N9 0.009(3) 0.016(3) 0.045(4) -0.012(3) -0.003(3) 0.002(2)
N10 0.020(3) 0.005(2) 0.030(3) -0.006(2) -0.007(2) 0.003(2)
N11 0.015(3) 0.007(2) 0.030(3) -0.002(2) -0.012(2) -0.004(2)
N12 0.015(3) 0.010(3) 0.032(3) 0.001(2) -0.006(2) 0.000(2)
C1 0.013(3) 0.015(3) 0.014(3) 0.004(2) -0.002(2) 0.001(2)
C2 0.022(4) 0.031(4) 0.015(3) -0.004(3) -0.003(3) 0.003(3)
C3 0.019(4) 0.041(5) 0.016(4) 0.008(3) -0.002(3) -0.005(3)
C4 0.025(4) 0.018(3) 0.020(4) 0.001(3) 0.000(3) -0.004(3)
C5 0.008(3) 0.014(3) 0.021(3) 0.001(3) -0.009(2) -0.001(2)
C6 0.019(3) 0.003(3) 0.021(3) 0.001(2) -0.008(3) 0.000(2)
C7 0.017(3) 0.006(3) 0.024(4) -0.002(2) -0.002(3) -0.001(2)
C8 0.016(3) 0.009(3) 0.014(3) -0.002(2) -0.004(2) 0.000(2)
C9 0.012(3) 0.017(3) 0.019(3) -0.003(3) 0.000(3) 0.004(2)
C10 0.021(3) 0.020(3) 0.015(3) -0.003(3) 0.004(3) 0.009(3)
C11 0.013(3) 0.017(3) 0.017(3) 0.003(3) -0.001(2) 0.002(2)
C12 0.012(3) 0.013(3) 0.013(3) -0.002(2) -0.004(2) 0.003(2)
C13 0.018(3) 0.008(3) 0.030(4) 0.002(3) -0.006(3) 0.002(2)
C14 0.012(3) 0.023(4) 0.030(4) 0.001(3) -0.006(3) 0.008(3)
C15 0.009(3) 0.023(3) 0.020(3) -0.001(3) 0.001(3) 0.001(2)
C16 0.012(3) 0.014(3) 0.014(3) -0.001(2) -0.003(2) -0.007(2)
C17 0.011(3) 0.010(3) 0.014(3) 0.000(2) 0.003(2) 0.001(2)
C18 0.013(3) 0.010(3) 0.011(3) -0.008(2) -0.001(2) -0.004(2)
C19 0.008(3) 0.012(3) 0.007(3) -0.001(2) 0.002(2) -0.002(2)
C20 0.015(3) 0.013(3) 0.009(3) 0.003(2) 0.003(2) -0.003(2)
C21 0.018(3) 0.008(3) 0.025(4) -0.001(3) 0.003(3) 0.000(2)
C22 0.012(3) 0.030(4) 0.026(4) 0.005(3) 0.002(3) -0.008(3)
C23 0.023(4) 0.024(4) 0.022(4) 0.005(3) 0.004(3) -0.007(3)
C24 0.018(3) 0.023(3) 0.013(3) 0.004(3) 0.003(3) -0.002(3)
C25 0.026(4) 0.019(4) 0.056(6) 0.026(4) -0.010(4) -0.004(3)
C26 0.016(4) 0.029(4) 0.069(7) 0.032(4) 0.002(4) -0.004(3)
C27 0.020(4) 0.038(5) 0.047(5) 0.020(4) 0.011(4) 0.001(3)
C28 0.019(4) 0.020(3) 0.025(4) 0.011(3) 0.005(3) 0.002(3)
C29 0.011(3) 0.012(3) 0.025(4) 0.008(3) 0.001(3) -0.004(2)
C30 0.009(3) 0.009(3) 0.022(3) 0.000(2) 0.002(2) 0.001(2)
C31 0.013(3) 0.010(3) 0.014(3) 0.000(2) 0.001(2) -0.001(2)
C32 0.010(3) 0.019(3) 0.029(4) -0.007(3) -0.001(3) 0.000(2)
C33 0.024(4) 0.029(4) 0.031(4) -0.010(3) 0.007(3) 0.001(3)
C34 0.011(4) 0.074(7) 0.057(6) -0.054(6) 0.007(4) 0.005(4)
C35 0.028(5) 0.043(6) 0.066(7) -0.039(5) -0.002(5) 0.005(4)
C36 0.012(4) 0.024(4) 0.087(8) -0.033(5) -0.011(4) 0.003(3)
C37 0.022(4) 0.010(3) 0.036(4) -0.005(3) -0.005(3) 0.001(3)
C38 0.018(3) 0.015(3) 0.032(4) -0.008(3) -0.001(3) -0.006(3)
C39 0.008(3) 0.026(4) 0.022(4) 0.000(3) -0.008(3) -0.002(3)
C40 0.019(3) 0.011(3) 0.024(4) -0.001(2) -0.010(3) 0.003(2)
C41 0.016(3) 0.008(3) 0.025(4) -0.002(2) -0.010(3) 0.002(2)
C42 0.008(3) 0.011(3) 0.027(4) -0.001(3) -0.009(2) 0.005(2)
C43 0.017(3) 0.009(3) 0.024(4) 0.006(3) -0.012(3) -0.004(2)
C44 0.016(3) 0.012(3) 0.026(4) 0.001(3) -0.006(3) 0.000(2)
C45 0.031(4) 0.014(3) 0.030(4) 0.000(3) -0.011(3) -0.003(3)
C46 0.024(4) 0.020(3) 0.024(4) 0.001(3) -0.014(3) 0.006(3)
C47 0.019(3) 0.018(3) 0.025(4) 0.010(3) 0.002(3) 0.005(3)
C48 0.016(3) 0.012(3) 0.027(4) 0.006(3) -0.002(3) 0.000(2)
C49 0.010(3) 0.017(3) 0.015(3) 0.003(3) -0.001(2) 0.001(2)
C50 0.022(4) 0.017(3) 0.016(3) 0.006(3) 0.001(3) 0.003(3)
C51 0.035(4) 0.015(3) 0.025(4) 0.012(3) 0.004(3) 0.006(3)
C52 0.036(5) 0.036(5) 0.025(4) 0.010(3) 0.002(4) 0.003(4)
C53 0.037(5) 0.034(4) 0.014(3) 0.006(3) -0.007(3) -0.011(4)
C54 0.018(3) 0.017(3) 0.020(4) 0.004(3) 0.004(3) -0.003(3)
C55 0.013(3) 0.018(3) 0.017(3) 0.006(3) -0.001(2) 0.001(2)
C56 0.030(4) 0.027(4) 0.015(3) 0.001(3) 0.002(3) -0.004(3)
C57 0.035(5) 0.045(5) 0.025(4) 0.015(4) 0.004(4) -0.009(4)
C58 0.028(4) 0.029(4) 0.036(5) 0.016(4) -0.002(4) -0.007(3)
C59 0.023(4) 0.020(3) 0.034(4) 0.006(3) -0.007(3) -0.002(3)
C60 0.018(4) 0.025(4) 0.029(4) 0.003(3) -0.001(3) -0.002(3)

loop_
_atom_type_symbol
_atom_type_description
_atom_type_scat_dispersion_real
_atom_type_scat_dispersion_imag
_atom_type_scat_source
C C 0.0033 0.0016 'International Tables Vol C Tables 4.2.6.8 and 6.1.1.4'
H H 0.0000 0.0000 'International Tables Vol C Tables 4.2.6.8 and 6.1.1.4'
N N 0.0061 0.0033 'International Tables Vol C Tables 4.2.6.8 and 6.1.1.4'
O O 0.0106 0.0060 'International Tables Vol C Tables 4.2.6.8 and 6.1.1.4'
P P 0.1023 0.0942 'International Tables Vol C Tables 4.2.6.8 and 6.1.1.4'
Ni Ni 0.3393 1.1124 'International Tables Vol C Tables 4.2.6.8 and 6.1.1.4'
Mo Mo -1.6832 0.6857 'International Tables Vol C Tables 4.2.6.8 and 6.1.1.4'

loop_
_geom_angle_atom_site_label_1
_geom_angle_atom_site_label_2
_geom_angle_atom_site_label_3
_geom_angle
_geom_angle_site_symmetry_1
_geom_angle_site_symmetry_3
_geom_angle_publ_flag
O19 Mo1 O20 104.7(2) . . ?
O19 Mo1 O10 97.3(2) . . ?
O20 Mo1 O10 99.5(2) . . ?
O19 Mo1 O11 92.5(2) . . ?
O20 Mo1 O11 100.1(2) . . ?
O10 Mo1 O11 155.0(2) . . ?
O19 Mo1 O6 158.9(2) . . ?
O20 Mo1 O6 96.1(2) . . ?
O10 Mo1 O6 82.59(18) . . ?
O11 Mo1 O6 80.04(19) . . ?
O19 Mo1 O3 81.35(19) . . ?
O20 Mo1 O3 170.6(2) . . ?
O10 Mo1 O3 72.29(17) . . ?
O11 Mo1 O3 86.63(17) . . ?
O6 Mo1 O3 78.51(16) . . ?
O17 Mo2 O18 104.8(2) . . ?
O17 Mo2 O10 97.0(2) . . ?
O18 Mo2 O10 101.4(2) . . ?
O17 Mo2 O9 99.8(2) . . ?
O18 Mo2 O9 99.6(2) . . ?
O10 Mo2 O9 148.61(19) . . ?
O17 Mo2 O3 162.63(19) . . ?
O18 Mo2 O3 92.07(19) . . ?
O10 Mo2 O3 75.19(17) . . ?
O9 Mo2 O3 81.03(17) . . ?
O17 Mo2 O5 92.11(19) . . ?
O18 Mo2 O5 162.11(19) . . ?
O10 Mo2 O5 81.87(17) . . ?
O9 Mo2 O5 71.25(17) . . ?
O3 Mo2 O5 71.61(15) . . ?
O16 Mo3 O15 104.0(2) . . ?
O16 Mo3 O9 101.5(2) . . ?
O15 Mo3 O9 96.6(2) . . ?
O16 Mo3 O8 99.3(2) . . ?
O15 Mo3 O8 100.8(2) . . ?
O9 Mo3 O8 148.60(19) . . ?
O16 Mo3 O5 89.86(19) . . ?
O15 Mo3 O5 164.6(2) . . ?
O9 Mo3 O5 73.64(17) . . ?
O8 Mo3 O5 83.26(18) . . ?
O16 Mo3 O1 163.55(19) . . ?
O15 Mo3 O1 92.04(19) . . ?
O9 Mo3 O1 79.88(17) . . ?
O8 Mo3 O1 73.62(16) . . ?
O5 Mo3 O1 74.71(15) . . ?
O14 Mo4 O23 102.6(2) . . ?
O14 Mo4 O12 98.6(2) . . ?
O23 Mo4 O12 98.1(2) . . ?
O14 Mo4 O8 97.6(2) . . ?
O23 Mo4 O8 100.1(2) . . ?
O12 Mo4 O8 152.26(19) . . ?
O14 Mo4 O4 168.4(2) . . ?
O23 Mo4 O4 88.7(2) . . ?
O12 Mo4 O4 82.44(19) . . ?
O8 Mo4 O4 77.28(18) . . ?
O14 Mo4 O1 90.39(19) . . ?
O23 Mo4 O1 166.54(19) . . ?
O12 Mo4 O1 83.27(17) . . ?
O8 Mo4 O1 74.26(16) . . ?
O4 Mo4 O1 78.20(15) . . ?
O24 Mo5 O13 103.6(4) . . ?
O24 Mo5 O12 104.3(4) . . ?
O13 Mo5 O12 98.7(3) . . ?
O24 Mo5 O7B 78.7(5) . . ?
O13 Mo5 O7B 105.2(4) . . ?
O12 Mo5 O7B 154.6(3) . . ?
O24 Mo5 O7A 107.6(4) . . ?
O13 Mo5 O7A 95.3(3) . . ?
O12 Mo5 O7A 140.8(3) . . ?
O7B Mo5 O7A 29.0(4) . . ?
O24 Mo5 O2 93.0(3) . . ?
O13 Mo5 O2 162.5(4) . . ?
O12 Mo5 O2 82.40(18) . . ?
O7B Mo5 O2 72.2(3) . . ?
O7A Mo5 O2 74.0(3) . . ?
O24 Mo5 O25 165.6(3) . . ?
O13 Mo5 O25 89.5(4) . . ?
O12 Mo5 O25 79.2(5) . . ?
O7B Mo5 O25 92.2(5) . . ?
O7A Mo5 O25 64.5(5) . . ?
O2 Mo5 O25 73.6(2) . . ?
O22 Mo6 O21 102.2(4) . . ?
O22 Mo6 O7A 118.9(4) . . ?
O21 Mo6 O7A 95.3(5) . . ?
O22 Mo6 O11 112.2(3) . . ?
O21 Mo6 O11 105.3(3) . . ?
O7A Mo6 O11 118.6(3) . . ?
O22 Mo6 O7B 91.7(4) . . ?
O21 Mo6 O7B 106.4(5) . . ?
O7A Mo6 O7B 27.4(4) . . ?
O11 Mo6 O7B 134.7(4) . . ?
O22 Mo6 O2 85.7(2) . . ?
O21 Mo6 O2 167.8(5) . . ?
O7A Mo6 O2 72.6(3) . . ?
O11 Mo6 O2 79.85(19) . . ?
O7B Mo6 O2 63.6(3) . . ?
N5 Ni1 N2 173.9(2) . . ?
N5 Ni1 N1 105.9(2) . . ?
N2 Ni1 N1 79.0(2) . . ?
N5 Ni1 N4 78.5(2) . . ?
N2 Ni1 N4 105.1(2) . . ?
N1 Ni1 N4 91.6(2) . . ?
N5 Ni1 N6 77.7(2) . . ?
N2 Ni1 N6 99.3(2) . . ?
N1 Ni1 N6 87.4(2) . . ?
N4 Ni1 N6 155.0(2) . . ?
N5 Ni1 N3 98.0(2) . . ?
N2 Ni1 N3 77.5(2) . . ?
N1 Ni1 N3 155.76(19) . . ?
N4 Ni1 N3 89.1(2) . . ?
N6 Ni1 N3 101.9(2) . . ?
N11 Ni2 N8 174.6(2) . . ?
N11 Ni2 N12 78.0(2) . . ?
N8 Ni2 N12 97.0(2) . . ?
N11 Ni2 N10 78.1(2) . . ?
N8 Ni2 N10 107.0(2) . . ?
N12 Ni2 N10 156.0(2) . . ?
N11 Ni2 N9 99.5(2) . . ?
N8 Ni2 N9 78.4(2) . . ?
N12 Ni2 N9 89.8(2) . . ?
N10 Ni2 N9 94.5(2) . . ?
N11 Ni2 N7 104.2(2) . . ?
N8 Ni2 N7 78.1(2) . . ?
N12 Ni2 N7 95.5(2) . . ?
N10 Ni2 N7 89.9(2) . . ?
N9 Ni2 N7 156.3(2) . . ?
O2 P1 O3 109.3(2) . . ?
O2 P1 O1 111.1(2) . . ?
O3 P1 O1 112.6(2) . . ?
O2 P1 C49 106.6(3) . . ?
O3 P1 C49 108.7(3) . . ?
O1 P1 C49 108.3(3) . . ?
O6 P2 O4 108.6(3) . . ?
O6 P2 O5 113.6(3) . . ?
O4 P2 O5 112.2(3) . . ?
O6 P2 C55 107.4(3) . . ?
O4 P2 C55 110.0(3) . . ?
O5 P2 C55 104.8(3) . . ?
P1 O1 Mo4 134.4(2) . . ?
P1 O1 Mo3 127.7(2) . . ?
Mo4 O1 Mo3 90.02(14) . . ?
P1 O2 Mo5 138.7(3) . . ?
P1 O2 Mo6 131.6(3) . . ?
Mo5 O2 Mo6 89.61(15) . . ?
P1 O3 Mo2 129.9(2) . . ?
P1 O3 Mo1 135.7(2) . . ?
Mo2 O3 Mo1 89.83(14) . . ?
P2 O4 Mo4 135.3(3) . . ?
P2 O5 Mo3 131.2(3) . . ?
P2 O5 Mo2 129.7(3) . . ?
Mo3 O5 Mo2 90.98(15) . . ?
P2 O6 Mo1 136.2(3) . . ?
Mo6 O7A Mo5 123.3(4) . . ?
Mo5 O7B Mo6 108.5(5) . . ?
Mo3 O8 Mo4 121.3(2) . . ?
Mo3 O9 Mo2 122.4(2) . . ?
Mo2 O10 Mo1 122.2(2) . . ?
Mo6 O11 Mo1 140.8(3) . . ?
Mo5 O12 Mo4 160.9(3) . . ?
C1 N1 C5 118.6(6) . . ?
C1 N1 Ni1 125.2(4) . . ?
C5 N1 Ni1 114.0(4) . . ?
C7 N2 C6 123.8(5) . . ?
C7 N2 Ni1 119.4(4) . . ?
C6 N2 Ni1 116.7(4) . . ?
C12 N3 C8 117.2(6) . . ?
C12 N3 Ni1 126.0(4) . . ?
C8 N3 Ni1 113.9(4) . . ?
C13 N4 C17 118.7(6) . . ?
C13 N4 Ni1 126.9(4) . . ?
C17 N4 Ni1 114.1(4) . . ?
C19 N5 C18 123.4(5) . . ?
C19 N5 Ni1 119.3(4) . . ?
C18 N5 Ni1 116.7(4) . . ?
C24 N6 C20 117.9(6) . . ?
C24 N6 Ni1 127.0(5) . . ?
C20 N6 Ni1 114.9(4) . . ?
C25 N7 C29 117.3(7) . . ?
C25 N7 Ni2 126.8(5) . . ?
C29 N7 Ni2 113.9(4) . . ?
C31 N8 C30 124.6(5) . . ?
C31 N8 Ni2 117.7(4) . . ?
C30 N8 Ni2 117.3(4) . . ?
C36 N9 C32 118.2(7) . . ?
C36 N9 Ni2 125.6(5) . . ?
C32 N9 Ni2 112.8(4) . . ?
C37 N10 C41 118.4(6) . . ?
C37 N10 Ni2 125.5(5) . . ?
C41 N10 Ni2 115.3(4) . . ?
C43 N11 C42 123.4(5) . . ?
C43 N11 Ni2 118.0(4) . . ?
C42 N11 Ni2 118.6(4) . . ?
C48 N12 C44 117.8(6) . . ?
C48 N12 Ni2 126.5(5) . . ?
C44 N12 Ni2 115.3(5) . . ?
N1 C1 C2 122.8(6) . . ?
C3 C2 C1 118.7(7) . . ?
C2 C3 C4 118.9(7) . . ?
C5 C4 C3 119.4(6) . . ?
N1 C5 C4 121.3(6) . . ?
N1 C5 C6 112.9(6) . . ?
C4 C5 C6 125.4(6) . . ?
N2 C6 C43 116.0(6) . 1_565 ?
N2 C6 C5 114.8(5) . . ?
C43 C6 C5 129.2(6) 1_565 . ?
N2 C7 C42 116.6(6) . 1_565 ?
N2 C7 C8 113.0(5) . . ?
C42 C7 C8 130.1(6) 1_565 . ?
N3 C8 C9 121.3(6) . . ?
N3 C8 C7 114.4(6) . . ?
C9 C8 C7 123.6(6) . . ?
C10 C9 C8 119.5(6) . . ?
C9 C10 C11 120.0(6) . . ?
C10 C11 C12 118.8(6) . . ?
N3 C12 C11 123.1(6) . . ?
N4 C13 C14 123.3(6) . . ?
C15 C14 C13 118.2(6) . . ?
C14 C15 C16 119.1(6) . . ?
C15 C16 C17 119.4(6) . . ?
N4 C17 C16 121.3(6) . . ?
N4 C17 C18 114.4(5) . . ?
C16 C17 C18 124.1(5) . . ?
N5 C18 C30 116.9(6) . . ?
N5 C18 C17 113.2(5) . . ?
C30 C18 C17 129.9(6) . . ?
N5 C19 C31 116.4(5) . . ?
N5 C19 C20 114.2(5) . . ?
C31 C19 C20 129.4(6) . . ?
N6 C20 C21 122.2(6) . . ?
N6 C20 C19 113.4(6) . . ?
C21 C20 C19 124.2(6) . . ?
C20 C21 C22 118.5(6) . . ?
C23 C22 C21 119.0(7) . . ?
C24 C23 C22 119.4(7) . . ?
N6 C24 C23 122.4(7) . . ?
N7 C25 C26 123.1(8) . . ?
C25 C26 C27 119.1(7) . . ?
C26 C27 C28 119.1(8) . . ?
C29 C28 C27 117.4(7) . . ?
N7 C29 C28 123.7(6) . . ?
N7 C29 C30 114.0(6) . . ?
C28 C29 C30 122.0(6) . . ?
N8 C30 C18 116.5(6) . . ?
N8 C30 C29 113.5(5) . . ?
C18 C30 C29 130.0(6) . . ?
N8 C31 C19 116.3(6) . . ?
N8 C31 C32 114.4(6) . . ?
C19 C31 C32 129.3(6) . . ?
N9 C32 C33 121.6(7) . . ?
N9 C32 C31 114.1(6) . . ?
C33 C32 C31 123.8(7) . . ?
C32 C33 C34 117.9(8) . . ?
C35 C34 C33 120.4(9) . . ?
C36 C35 C34 117.8(8) . . ?
N9 C36 C35 123.8(9) . . ?
N10 C37 C38 122.5(6) . . ?
C39 C38 C37 119.0(6) . . ?
C38 C39 C40 118.7(6) . . ?
C41 C40 C39 118.4(6) . . ?
N10 C41 C40 122.8(6) . . ?
N10 C41 C42 113.7(6) . . ?
C40 C41 C42 123.3(6) . . ?
N11 C42 C7 117.5(6) . 1_545 ?
N11 C42 C41 113.1(6) . . ?
C7 C42 C41 129.3(6) 1_545 . ?
N11 C43 C6 117.5(6) . 1_545 ?
N11 C43 C44 113.5(6) . . ?
C6 C43 C44 128.9(6) 1_545 . ?
N12 C44 C45 123.4(6) . . ?
N12 C44 C43 113.7(6) . . ?
C45 C44 C43 122.7(6) . . ?
C44 C45 C46 118.5(7) . . ?
C47 C46 C45 118.2(7) . . ?
C48 C47 C46 118.9(6) . . ?
N12 C48 C47 123.0(6) . . ?
C50 C49 C54 118.6(6) . . ?
C50 C49 P1 119.5(5) . . ?
C54 C49 P1 121.8(5) . . ?
C49 C50 C51 120.3(7) . . ?
C52 C51 C50 119.6(7) . . ?
C51 C52 C53 119.9(7) . . ?
C54 C53 C52 119.7(7) . . ?
C53 C54 C49 121.8(7) . . ?
C60 C55 C56 118.6(6) . . ?
C60 C55 P2 120.3(5) . . ?
C56 C55 P2 121.1(5) . . ?
C55 C56 C57 120.3(7) . . ?
C58 C57 C56 118.6(7) . . ?
C59 C58 C57 121.0(7) . . ?
C60 C59 C58 120.5(8) . . ?
C59 C60 C55 121.1(7) . . ?

loop_
_geom_bond_atom_site_label_1
_geom_bond_atom_site_label_2
_geom_bond_distance
_geom_bond_site_symmetry_2
_geom_bond_publ_flag
Mo1 O19 1.693(5) . ?
Mo1 O20 1.699(5) . ?
Mo1 O10 1.911(5) . ?
Mo1 O11 2.009(5) . ?
Mo1 O6 2.134(5) . ?
Mo1 O3 2.424(4) . ?
Mo2 O17 1.697(5) . ?
Mo2 O18 1.712(5) . ?
Mo2 O10 1.907(5) . ?
Mo2 O9 1.911(4) . ?
Mo2 O3 2.308(4) . ?
Mo2 O5 2.390(4) . ?
Mo3 O16 1.719(5) . ?
Mo3 O15 1.725(5) . ?
Mo3 O9 1.903(5) . ?
Mo3 O8 1.905(5) . ?
Mo3 O5 2.296(4) . ?
Mo3 O1 2.371(4) . ?
Mo4 O14 1.704(5) . ?
Mo4 O23 1.713(4) . ?
Mo4 O12 1.906(5) . ?
Mo4 O8 1.915(4) . ?
Mo4 O4 2.293(4) . ?
Mo4 O1 2.338(4) . ?
Mo5 O24 1.659(8) . ?
Mo5 O13 1.685(6) . ?
Mo5 O12 1.855(5) . ?
Mo5 O7B 1.957(12) . ?
Mo5 O7A 2.063(8) . ?
Mo5 O2 2.234(5) . ?
Mo5 O25 2.287(13) . ?
Mo6 O22 1.662(6) . ?
Mo6 O21 1.688(8) . ?
Mo6 O7A 1.736(8) . ?
Mo6 O11 1.842(5) . ?
Mo6 O7B 2.163(11) . ?
Mo6 O2 2.507(4) . ?
Ni1 N5 1.996(5) . ?
Ni1 N2 1.999(5) . ?
Ni1 N1 2.081(5) . ?
Ni1 N4 2.085(5) . ?
Ni1 N6 2.093(6) . ?
Ni1 N3 2.117(6) . ?
Ni2 N11 2.018(5) . ?
Ni2 N8 2.023(5) . ?
Ni2 N12 2.090(6) . ?
Ni2 N10 2.095(6) . ?
Ni2 N9 2.098(6) . ?
Ni2 N7 2.115(6) . ?
P1 O2 1.525(5) . ?
P1 O3 1.541(4) . ?
P1 O1 1.551(4) . ?
P1 C49 1.802(7) . ?
P2 O6 1.520(5) . ?
P2 O4 1.531(4) . ?
P2 O5 1.538(5) . ?
P2 C55 1.813(7) . ?
N1 C1 1.339(8) . ?
N1 C5 1.362(8) . ?
N2 C7 1.344(8) . ?
N2 C6 1.346(8) . ?
N3 C12 1.335(8) . ?
N3 C8 1.366(8) . ?
N4 C13 1.321(8) . ?
N4 C17 1.354(8) . ?
N5 C19 1.337(8) . ?
N5 C18 1.352(8) . ?
N6 C24 1.348(8) . ?
N6 C20 1.370(8) . ?
N7 C25 1.324(9) . ?
N7 C29 1.349(8) . ?
N8 C31 1.319(8) . ?
N8 C30 1.345(8) . ?
N9 C36 1.339(9) . ?
N9 C32 1.362(9) . ?
N10 C37 1.339(9) . ?
N10 C41 1.351(8) . ?
N11 C43 1.328(9) . ?
N11 C42 1.338(8) . ?
N12 C48 1.344(8) . ?
N12 C44 1.344(8) . ?
C1 C2 1.387(10) . ?
C2 C3 1.382(11) . ?
C3 C4 1.396(10) . ?
C4 C5 1.381(10) . ?
C5 C6 1.472(9) . ?
C6 C43 1.411(9) 1_565 ?
C7 C42 1.393(9) 1_565 ?
C7 C8 1.467(9) . ?
C8 C9 1.404(9) . ?
C9 C10 1.347(9) . ?
C10 C11 1.364(9) . ?
C11 C12 1.388(9) . ?
C13 C14 1.395(10) . ?
C14 C15 1.380(10) . ?
C15 C16 1.385(9) . ?
C16 C17 1.391(8) . ?
C17 C18 1.478(8) . ?
C18 C30 1.391(8) . ?
C19 C31 1.419(8) . ?
C19 C20 1.467(8) . ?
C20 C21 1.384(9) . ?
C21 C22 1.398(9) . ?
C22 C23 1.386(10) . ?
C23 C24 1.380(10) . ?
C25 C26 1.372(13) . ?
C26 C27 1.379(12) . ?
C27 C28 1.391(10) . ?
C28 C29 1.375(10) . ?
C29 C30 1.485(9) . ?
C31 C32 1.481(9) . ?
C32 C33 1.376(10) . ?
C33 C34 1.401(10) . ?
C34 C35 1.375(15) . ?
C35 C36 1.361(14) . ?
C37 C38 1.402(10) . ?
C38 C39 1.379(9) . ?
C39 C40 1.415(9) . ?
C40 C41 1.384(9) . ?
C41 C42 1.510(9) . ?
C42 C7 1.393(9) 1_545 ?
C43 C6 1.411(9) 1_545 ?
C43 C44 1.501(9) . ?
C44 C45 1.370(10) . ?
C45 C46 1.404(9) . ?
C46 C47 1.397(10) . ?
C47 C48 1.375(10) . ?
C49 C50 1.384(9) . ?
C49 C54 1.395(9) . ?
C50 C51 1.413(9) . ?
C51 C52 1.389(11) . ?
C52 C53 1.392(11) . ?
C53 C54 1.370(10) . ?
C55 C60 1.392(10) . ?
C55 C56 1.398(9) . ?
C56 C57 1.411(11) . ?
C57 C58 1.386(12) . ?
C58 C59 1.370(11) . ?
C59 C60 1.365(10) . ?
